data_2220106
loop_
_publ_author_name
'Pinto, R. M.A.'
'Ramos Silva, M.'
'Matos Beja, A.'
'Salvador, J. A. R.'
'Paix\~ao, J. A.'

_publ_section_title
;
 6\b-Acetamido-5\a-hydroxycholestan-3\b-yl acetate
;
_journal_coeditor_code CI2694
_journal_issue 12
_journal_name_full 'Acta Crystallographica Section E'
_journal_page_first o2303
_journal_paper_doi 10.1107/S160053680803568X
_journal_volume 64
_journal_year 2008
_chemical_formula_iupac 'C31 H53 N O4'
_chemical_formula_moiety 'C31 H53 N O4'
_chemical_formula_sum 'C31 H53 N O4'
_chemical_formula_weight 503.74
_chemical_name_systematic
;
6\b-Acetamido-5\a-hydroxycholestan-3\b-yl acetate
;
_space_group_IT_number 5
_symmetry_cell_setting monoclinic
_symmetry_space_group_name_Hall 'C 2y'
_symmetry_space_group_name_H-M 'C 1 2 1'
_atom_sites_solution_hydrogens geom
_atom_sites_solution_primary direct
_atom_sites_solution_secondary difmap
_audit_creation_method SHELXL-97
_cell_angle_alpha 90.00
_cell_angle_beta 94.276(3)
_cell_angle_gamma 90.00
_cell_formula_units_Z 4
_cell_length_a 31.4800(12)
_cell_length_b 10.0043(4)
_cell_length_c 9.7681(4)
_cell_measurement_reflns_used 5555
_cell_measurement_temperature 293(2)
_cell_measurement_theta_max 22.9274
_cell_measurement_theta_min 2.3771
_cell_volume 3067.8(2)
_computing_cell_refinement 'SAINT (Bruker, 2003)'
_computing_data_collection 'SMART (Bruker, 2003)'
_computing_data_reduction 'SAINT (Bruker, 2003)'
_computing_molecular_graphics 'PLATON (Spek, 2003)'
_computing_publication_material 'SHELXL97 (Sheldrick, 2008)'
_computing_structure_refinement 'SHELXL97 (Sheldrick, 2008)'
_computing_structure_solution 'SHELXS97 (Sheldrick, 2008)'
_diffrn_ambient_temperature 293(2)
_diffrn_measured_fraction_theta_full 0.985
_diffrn_measured_fraction_theta_max 0.985
_diffrn_measurement_device_type 'Bruker APEXII CCD area-detector'
_diffrn_measurement_method '\f and \w'
_diffrn_radiation_monochromator graphite
_diffrn_radiation_source 'fine-focus sealed tube'
_diffrn_radiation_type MoK\a
_diffrn_radiation_wavelength 0.71073
_diffrn_reflns_av_R_equivalents 0.0450
_diffrn_reflns_av_sigmaI/netI 0.0286
_diffrn_reflns_limit_h_max 44
_diffrn_reflns_limit_h_min -43
_diffrn_reflns_limit_k_max 13
_diffrn_reflns_limit_k_min -13
_diffrn_reflns_limit_l_max 13
_diffrn_reflns_limit_l_min -13
_diffrn_reflns_number 43053
_diffrn_reflns_theta_full 30.11
_diffrn_reflns_theta_max 30.11
_diffrn_reflns_theta_min 1.30
_diffrn_standards_number 0
_exptl_absorpt_coefficient_mu 0.070
_exptl_absorpt_correction_T_max 0.990
_exptl_absorpt_correction_T_min 0.840
_exptl_absorpt_correction_type multi-scan
_exptl_absorpt_process_details '(SADABS; Sheldrick, 2000)'
_exptl_crystal_colour 'clear colourless'
_exptl_crystal_density_diffrn 1.091
_exptl_crystal_density_method 'not measured'
_exptl_crystal_description 'truncated parallelipiped'
_exptl_crystal_F_000 1112
_exptl_crystal_size_max 0.40
_exptl_crystal_size_mid 0.20
_exptl_crystal_size_min 0.14
_refine_diff_density_max 0.340
_refine_diff_density_min -0.239
_refine_ls_extinction_method none
_refine_ls_goodness_of_fit_ref 1.030
_refine_ls_hydrogen_treatment constr
_refine_ls_matrix_type full
_refine_ls_number_parameters 333
_refine_ls_number_reflns 4691
_refine_ls_number_restraints 1
_refine_ls_restrained_S_all 1.030
_refine_ls_R_factor_all 0.0957
_refine_ls_R_factor_gt 0.0496
_refine_ls_shift/su_max 0.001
_refine_ls_shift/su_mean 0.000
_refine_ls_structure_factor_coef Fsqd
_refine_ls_weighting_details 'calc w=1/[\s^2^(Fo^2^)+(0.0835P)^2^+0.6891P] where P=(Fo^2^+2Fc^2^)/3'
_refine_ls_weighting_scheme calc
_refine_ls_wR_factor_gt 0.1288
_refine_ls_wR_factor_ref 0.1618
_reflns_number_gt 2907
_reflns_number_total 4691
_reflns_threshold_expression I>2\s(I)
_cod_data_source_file ci2694.cif
_cod_data_source_block I
_cod_depositor_comments
;
The following automatic conversions were performed:
'_symmetry_cell_setting' value 'Monoclinic' changed to 'monoclinic'
according to '/home/saulius/struct/CIF-dictionaries/cif_core.dic'
dictionary named 'cif_core.dic' version 2.4.1 from 2010-06-29.

Automatic conversion script
Id: cif_fix_enum 1527 2010-12-29 10:47:43Z saulius 

The following automatic conversions were performed:

'_symmetry_cell_setting' value 'Monoclinic' changed to 'monoclinic'
according to /home/saulius/struct/CIF-dictionaries/cif_core.dic
dictionary named 'cif_core.dic' version 2.4.1 from 2010-06-29.

Automatic conversion script
Id: cif_fix_values 1715 2011-07-08 13:25:40Z adriana 
;
_cod_original_sg_symbol_H-M 'C 2'
_cod_database_code 2220106
_cod_database_fobs_code 2220106

loop_
_symmetry_equiv_pos_as_xyz
'x, y, z'
'-x, y, -z'
'x+1/2, y+1/2, z'
'-x+1/2, y+1/2, -z'

loop_
_atom_site_type_symbol
_atom_site_label
_atom_site_fract_x
_atom_site_fract_y
_atom_site_fract_z
_atom_site_U_iso_or_equiv
_atom_site_adp_type
_atom_site_calc_flag
_atom_site_refinement_flags
_atom_site_occupancy
C C1 0.87141(10) -0.0088(3) 0.1952(3) 0.0615(8) Uani d . 1
H H1A 0.8421 -0.0361 0.1741 0.074 Uiso calc R 1
H H1B 0.8806 0.0391 0.1163 0.074 Uiso calc R 1
C C2 0.89921(11) -0.1341(3) 0.2196(4) 0.0727(9) Uani d . 1
H H2A 0.8880 -0.1876 0.2916 0.087 Uiso calc R 1
H H2B 0.8978 -0.1874 0.1365 0.087 Uiso calc R 1
C C3 0.94513(11) -0.0993(4) 0.2603(4) 0.0678(9) Uani d . 1
H H3 0.9583 -0.0598 0.1820 0.081 Uiso calc R 1
C C4 0.94903(10) -0.0042(3) 0.3809(3) 0.0592(7) Uani d . 1
H H4A 0.9786 0.0217 0.3991 0.071 Uiso calc R 1
H H4B 0.9400 -0.0490 0.4618 0.071 Uiso calc R 1
C C5 0.92162(8) 0.1215(3) 0.3521(3) 0.0484(6) Uani d . 1
C C6 0.92943(8) 0.2272(3) 0.4659(3) 0.0500(6) Uani d . 1
H H6 0.9595 0.2526 0.4664 0.060 Uiso calc R 1
C C7 0.90374(8) 0.3533(3) 0.4310(3) 0.0508(6) Uani d . 1
H H7A 0.9156 0.3976 0.3541 0.061 Uiso calc R 1
H H7B 0.9066 0.4136 0.5089 0.061 Uiso calc R 1
C C8 0.85643(8) 0.3267(3) 0.3944(3) 0.0424(5) Uani d . 1
H H8 0.8434 0.2971 0.4773 0.051 Uiso calc R 1
C C9 0.84930(8) 0.2180(3) 0.2834(3) 0.0443(5) Uani d . 1
H H9 0.8610 0.2530 0.2005 0.053 Uiso calc R 1
C C10 0.87356(8) 0.0865(3) 0.3205(3) 0.0466(6) Uani d . 1
C C11 0.80110(9) 0.1986(3) 0.2483(3) 0.0550(7) Uani d . 1
H H11A 0.7968 0.1321 0.1763 0.066 Uiso calc R 1
H H11B 0.7882 0.1653 0.3287 0.066 Uiso calc R 1
C C12 0.77895(9) 0.3288(3) 0.2008(3) 0.0525(7) Uani d . 1
H H12A 0.7898 0.3571 0.1152 0.063 Uiso calc R 1
H H12B 0.7487 0.3123 0.1836 0.063 Uiso calc R 1
C C13 0.78570(8) 0.4407(3) 0.3063(3) 0.0421(6) Uani d . 1
C C14 0.83406(8) 0.4540(3) 0.3415(3) 0.0424(5) Uani d . 1
H H14 0.8462 0.4743 0.2543 0.051 Uiso calc R 1
C C15 0.83868(9) 0.5810(3) 0.4253(3) 0.0549(7) Uani d . 1
H H15A 0.8667 0.6201 0.4198 0.066 Uiso calc R 1
H H15B 0.8340 0.5642 0.5209 0.066 Uiso calc R 1
C C16 0.80370(9) 0.6726(3) 0.3580(3) 0.0601(7) Uani d . 1
H H16A 0.8164 0.7448 0.3089 0.072 Uiso calc R 1
H H16B 0.7869 0.7109 0.4274 0.072 Uiso calc R 1
C C17 0.77525(8) 0.5856(3) 0.2575(3) 0.0451(6) Uani d . 1
H H17 0.7864 0.5953 0.1670 0.054 Uiso calc R 1
C C18 0.76160(9) 0.4092(3) 0.4336(3) 0.0542(7) Uani d . 1
H H18A 0.7319 0.3972 0.4067 0.081 Uiso calc R 1
H H18B 0.7650 0.4820 0.4976 0.081 Uiso calc R 1
H H18C 0.7728 0.3289 0.4761 0.081 Uiso calc R 1
C C19 0.85347(10) 0.0158(3) 0.4394(3) 0.0579(7) Uani d . 1
H H19A 0.8272 -0.0254 0.4058 0.087 Uiso calc R 1
H H19B 0.8480 0.0799 0.5090 0.087 Uiso calc R 1
H H19C 0.8727 -0.0514 0.4775 0.087 Uiso calc R 1
C C20 0.72882(8) 0.6341(3) 0.2425(3) 0.0500(6) Uani d . 1
H H20 0.7178 0.6302 0.3337 0.060 Uiso calc R 1
C C21 0.70059(12) 0.5469(4) 0.1483(5) 0.0822(12) Uani d . 1
H H21A 0.7130 0.5372 0.0621 0.123 Uiso calc R 1
H H21B 0.6730 0.5874 0.1335 0.123 Uiso calc R 1
H H21C 0.6978 0.4605 0.1895 0.123 Uiso calc R 1
C C22 0.72669(9) 0.7808(3) 0.1956(3) 0.0543(7) Uani d . 1
H H22A 0.7450 0.8335 0.2591 0.065 Uiso calc R 1
H H22B 0.7380 0.7869 0.1061 0.065 Uiso calc R 1
C C23 0.68225(10) 0.8419(3) 0.1864(4) 0.0604(8) Uani d . 1
H H23A 0.6656 0.8026 0.1090 0.072 Uiso calc R 1
H H23B 0.6685 0.8193 0.2689 0.072 Uiso calc R 1
C C24 0.68225(10) 0.9932(3) 0.1698(3) 0.0602(8) Uani d . 1
H H24A 0.6956 1.0152 0.0862 0.072 Uiso calc R 1
H H24B 0.6996 1.0318 0.2460 0.072 Uiso calc R 1
C C25 0.63810(11) 1.0583(4) 0.1637(4) 0.0655(8) Uani d . 1
H H25 0.6235 1.0251 0.2420 0.079 Uiso calc R 1
C C26 0.61094(14) 1.0219(5) 0.0335(4) 0.0889(12) Uani d . 1
H H26A 0.6241 1.0561 -0.0449 0.133 Uiso calc R 1
H H26B 0.5831 1.0603 0.0369 0.133 Uiso calc R 1
H H26C 0.6085 0.9265 0.0265 0.133 Uiso calc R 1
C C27 0.64222(15) 1.2093(4) 0.1785(5) 0.0938(13) Uani d . 1
H H27A 0.6586 1.2437 0.1073 0.141 Uiso calc R 1
H H27B 0.6563 1.2304 0.2664 0.141 Uiso calc R 1
H H27C 0.6144 1.2491 0.1710 0.141 Uiso calc R 1
O O3A 0.96596(8) -0.2259(3) 0.2984(3) 0.0831(7) Uani d . 1
C C3A 1.00685(17) -0.2395(6) 0.2845(7) 0.118(2) Uani d . 1
C C3B 1.0213(2) -0.3779(7) 0.3176(9) 0.162(3) Uani d . 1
H H3BA 1.0490 -0.3754 0.3656 0.242 Uiso calc R 1
H H3BB 1.0226 -0.4279 0.2341 0.242 Uiso calc R 1
H H3BC 1.0015 -0.4199 0.3743 0.242 Uiso calc R 1
O O3B 1.02871(13) -0.1488(5) 0.2544(7) 0.169(2) Uani d . 1
O O5 0.93451(6) 0.1818(2) 0.2284(2) 0.0583(5) Uani d . 1
H H5A 0.9594 0.2062 0.2402 0.087 Uiso calc R 1
N N6 0.92306(7) 0.1766(3) 0.6033(2) 0.0574(6) Uani d . 1
H H6A 0.9009 0.1287 0.6138 0.069 Uiso calc R 1
O O6 0.98188(8) 0.2694(4) 0.7050(3) 0.0856(8) Uani d . 1
C C6A 0.94987(10) 0.2006(4) 0.7137(3) 0.0608(8) Uani d . 1
C C6B 0.93864(13) 0.1416(6) 0.8461(4) 0.0881(12) Uani d . 1
H H6BA 0.9595 0.0756 0.8757 0.132 Uiso calc R 1
H H6BB 0.9111 0.1004 0.8339 0.132 Uiso calc R 1
H H6BC 0.9381 0.2106 0.9142 0.132 Uiso calc R 1

loop_
_atom_site_aniso_label
_atom_site_aniso_U_11
_atom_site_aniso_U_22
_atom_site_aniso_U_33
_atom_site_aniso_U_12
_atom_site_aniso_U_13
_atom_site_aniso_U_23
C1 0.0589(17) 0.0517(17) 0.0728(19) 0.0080(14) -0.0019(14) -0.0103(15)
C2 0.070(2) 0.0522(18) 0.095(2) 0.0131(16) 0.0014(17) -0.0149(17)
C3 0.0612(18) 0.0521(17) 0.091(2) 0.0156(15) 0.0111(16) 0.0011(16)
C4 0.0463(15) 0.0544(17) 0.077(2) 0.0114(13) 0.0071(13) 0.0047(15)
C5 0.0400(13) 0.0490(14) 0.0561(15) 0.0049(11) 0.0040(11) 0.0057(12)
C6 0.0358(12) 0.0532(16) 0.0604(16) -0.0013(11) 0.0005(11) 0.0039(12)
C7 0.0416(13) 0.0474(15) 0.0627(16) -0.0027(11) -0.0015(11) -0.0031(13)
C8 0.0371(12) 0.0432(13) 0.0467(13) -0.0005(10) 0.0022(10) -0.0014(10)
C9 0.0394(12) 0.0420(13) 0.0510(14) 0.0014(10) 0.0005(10) -0.0037(10)
C10 0.0399(13) 0.0411(13) 0.0582(15) 0.0009(11) 0.0008(11) -0.0016(11)
C11 0.0461(14) 0.0497(16) 0.0670(17) -0.0003(12) -0.0101(12) -0.0092(13)
C12 0.0451(14) 0.0510(15) 0.0594(16) 0.0052(12) -0.0083(12) -0.0098(13)
C13 0.0389(12) 0.0424(13) 0.0450(13) -0.0002(10) 0.0042(10) -0.0006(10)
C14 0.0412(13) 0.0404(12) 0.0453(13) -0.0013(10) 0.0022(10) -0.0006(10)
C15 0.0482(15) 0.0448(14) 0.0704(18) 0.0002(12) -0.0042(13) -0.0082(13)
C16 0.0506(15) 0.0471(15) 0.082(2) 0.0019(13) 0.0019(14) -0.0093(15)
C17 0.0444(13) 0.0452(13) 0.0462(13) 0.0028(11) 0.0056(10) 0.0035(11)
C18 0.0461(14) 0.0585(16) 0.0587(16) 0.0008(13) 0.0087(12) 0.0103(13)
C19 0.0488(15) 0.0455(15) 0.079(2) -0.0035(12) 0.0051(14) 0.0035(14)
C20 0.0467(14) 0.0486(14) 0.0546(15) 0.0056(12) 0.0024(11) 0.0031(12)
C21 0.063(2) 0.062(2) 0.116(3) 0.0088(17) -0.030(2) -0.008(2)
C22 0.0556(15) 0.0533(16) 0.0545(15) 0.0110(13) 0.0067(12) 0.0078(13)
C23 0.0563(17) 0.0579(18) 0.0671(18) 0.0147(14) 0.0054(13) 0.0103(14)
C24 0.0612(18) 0.0575(18) 0.0628(18) 0.0135(14) 0.0099(14) 0.0073(14)
C25 0.0664(19) 0.0594(19) 0.0717(19) 0.0188(16) 0.0113(16) 0.0060(16)
C26 0.084(3) 0.083(3) 0.097(3) 0.030(2) -0.008(2) 0.001(2)
C27 0.100(3) 0.064(2) 0.117(3) 0.027(2) 0.003(2) 0.000(2)
O3A 0.0696(15) 0.0601(14) 0.122(2) 0.0235(12) 0.0206(13) 0.0056(14)
C3A 0.088(3) 0.082(3) 0.191(6) 0.038(3) 0.054(3) 0.027(4)
C3B 0.134(5) 0.105(4) 0.253(9) 0.077(4) 0.064(5) 0.042(5)
O3B 0.091(3) 0.117(4) 0.308(7) 0.035(2) 0.077(3) 0.051(4)
O5 0.0489(10) 0.0654(13) 0.0616(11) 0.0037(10) 0.0108(8) 0.0083(11)
N6 0.0421(12) 0.0699(16) 0.0593(13) -0.0037(12) -0.0022(10) 0.0048(13)
O6 0.0545(13) 0.125(2) 0.0768(15) -0.0114(15) -0.0017(11) -0.0260(16)
C6A 0.0482(15) 0.072(2) 0.0617(17) 0.0159(15) -0.0013(13) -0.0125(15)
C6B 0.084(2) 0.115(3) 0.064(2) 0.013(3) 0.0005(17) -0.002(2)

loop_
_atom_type_symbol
_atom_type_description
_atom_type_scat_dispersion_real
_atom_type_scat_dispersion_imag
_atom_type_scat_source
C C 0.0033 0.0016 'International Tables Vol C Tables 4.2.6.8 and 6.1.1.4'
H H 0.0000 0.0000 'International Tables Vol C Tables 4.2.6.8 and 6.1.1.4'
N N 0.0061 0.0033 'International Tables Vol C Tables 4.2.6.8 and 6.1.1.4'
O O 0.0106 0.0060 'International Tables Vol C Tables 4.2.6.8 and 6.1.1.4'

loop_
_geom_angle_atom_site_label_1
_geom_angle_atom_site_label_2
_geom_angle_atom_site_label_3
_geom_angle
C2 C1 C10 112.9(3)
C2 C1 H1A 109.0
C10 C1 H1A 109.0
C2 C1 H1B 109.0
C10 C1 H1B 109.0
H1A C1 H1B 107.8
C3 C2 C1 112.1(3)
C3 C2 H2A 109.2
C1 C2 H2A 109.2
C3 C2 H2B 109.2
C1 C2 H2B 109.2
H2A C2 H2B 107.9
O3A C3 C2 105.7(3)
O3A C3 C4 109.8(3)
C2 C3 C4 111.7(3)
O3A C3 H3 109.9
C2 C3 H3 109.9
C4 C3 H3 109.9
C3 C4 C5 111.1(3)
C3 C4 H4A 109.4
C5 C4 H4A 109.4
C3 C4 H4B 109.4
C5 C4 H4B 109.4
H4A C4 H4B 108.0
O5 C5 C4 107.9(2)
O5 C5 C6 106.2(2)
C4 C5 C6 111.9(2)
O5 C5 C10 105.0(2)
C4 C5 C10 112.0(2)
C6 C5 C10 113.4(2)
N6 C6 C7 112.7(2)
N6 C6 C5 113.5(2)
C7 C6 C5 110.7(2)
N6 C6 H6 106.5
C7 C6 H6 106.5
C5 C6 H6 106.5
C6 C7 C8 113.6(2)
C6 C7 H7A 108.9
C8 C7 H7A 108.9
C6 C7 H7B 108.9
C8 C7 H7B 108.9
H7A C7 H7B 107.7
C14 C8 C7 110.5(2)
C14 C8 C9 108.11(19)
C7 C8 C9 112.1(2)
C14 C8 H8 108.7
C7 C8 H8 108.7
C9 C8 H8 108.7
C8 C9 C11 109.6(2)
C8 C9 C10 113.0(2)
C11 C9 C10 113.8(2)
C8 C9 H9 106.6
C11 C9 H9 106.6
C10 C9 H9 106.6
C19 C10 C1 108.5(3)
C19 C10 C9 110.1(2)
C1 C10 C9 110.2(2)
C19 C10 C5 113.7(2)
C1 C10 C5 106.2(2)
C9 C10 C5 108.0(2)
C12 C11 C9 112.2(2)
C12 C11 H11A 109.2
C9 C11 H11A 109.2
C12 C11 H11B 109.2
C9 C11 H11B 109.2
H11A C11 H11B 107.9
C13 C12 C11 112.4(2)
C13 C12 H12A 109.1
C11 C12 H12A 109.1
C13 C12 H12B 109.1
C11 C12 H12B 109.1
H12A C12 H12B 107.8
C12 C13 C18 110.1(2)
C12 C13 C14 107.4(2)
C18 C13 C14 112.1(2)
C12 C13 C17 117.5(2)
C18 C13 C17 109.5(2)
C14 C13 C17 99.84(19)
C15 C14 C8 119.6(2)
C15 C14 C13 104.3(2)
C8 C14 C13 115.2(2)
C15 C14 H14 105.5
C8 C14 H14 105.5
C13 C14 H14 105.5
C14 C15 C16 103.4(2)
C14 C15 H15A 111.1
C16 C15 H15A 111.1
C14 C15 H15B 111.1
C16 C15 H15B 111.1
H15A C15 H15B 109.1
C15 C16 C17 107.3(2)
C15 C16 H16A 110.2
C17 C16 H16A 110.2
C15 C16 H16B 110.2
C17 C16 H16B 110.2
H16A C16 H16B 108.5
C20 C17 C16 112.6(2)
C20 C17 C13 120.1(2)
C16 C17 C13 103.3(2)
C20 C17 H17 106.7
C16 C17 H17 106.7
C13 C17 H17 106.7
C13 C18 H18A 109.5
C13 C18 H18B 109.5
H18A C18 H18B 109.5
C13 C18 H18C 109.5
H18A C18 H18C 109.5
H18B C18 H18C 109.5
C10 C19 H19A 109.5
C10 C19 H19B 109.5
H19A C19 H19B 109.5
C10 C19 H19C 109.5
H19A C19 H19C 109.5
H19B C19 H19C 109.5
C21 C20 C17 112.8(3)
C21 C20 C22 111.1(3)
C17 C20 C22 110.5(2)
C21 C20 H20 107.4
C17 C20 H20 107.4
C22 C20 H20 107.4
C20 C21 H21A 109.5
C20 C21 H21B 109.5
H21A C21 H21B 109.5
C20 C21 H21C 109.5
H21A C21 H21C 109.5
H21B C21 H21C 109.5
C23 C22 C20 114.9(3)
C23 C22 H22A 108.6
C20 C22 H22A 108.6
C23 C22 H22B 108.6
C20 C22 H22B 108.6
H22A C22 H22B 107.5
C24 C23 C22 113.5(3)
C24 C23 H23A 108.9
C22 C23 H23A 108.9
C24 C23 H23B 108.9
C22 C23 H23B 108.9
H23A C23 H23B 107.7
C23 C24 C25 114.8(3)
C23 C24 H24A 108.6
C25 C24 H24A 108.6
C23 C24 H24B 108.6
C25 C24 H24B 108.6
H24A C24 H24B 107.5
C27 C25 C26 110.8(3)
C27 C25 C24 110.3(3)
C26 C25 C24 112.5(3)
C27 C25 H25 107.7
C26 C25 H25 107.7
C24 C25 H25 107.7
C25 C26 H26A 109.5
C25 C26 H26B 109.5
H26A C26 H26B 109.5
C25 C26 H26C 109.5
H26A C26 H26C 109.5
H26B C26 H26C 109.5
C25 C27 H27A 109.5
C25 C27 H27B 109.5
H27A C27 H27B 109.5
C25 C27 H27C 109.5
H27A C27 H27C 109.5
H27B C27 H27C 109.5
C3A O3A C3 119.3(4)
O3B C3A O3A 122.4(5)
O3B C3A C3B 126.3(5)
O3A C3A C3B 111.2(5)
C3A C3B H3BA 109.5
C3A C3B H3BB 109.5
H3BA C3B H3BB 109.5
C3A C3B H3BC 109.5
H3BA C3B H3BC 109.5
H3BB C3B H3BC 109.5
C5 O5 H5A 109.5
C6A N6 C6 123.7(3)
C6A N6 H6A 118.1
C6 N6 H6A 118.1
O6 C6A N6 121.0(3)
O6 C6A C6B 122.2(3)
N6 C6A C6B 116.9(3)
C6A C6B H6BA 109.5
C6A C6B H6BB 109.5
H6BA C6B H6BB 109.5
C6A C6B H6BC 109.5
H6BA C6B H6BC 109.5
H6BB C6B H6BC 109.5

loop_
_geom_bond_atom_site_label_1
_geom_bond_atom_site_label_2
_geom_bond_distance
C1 C2 1.537(4)
C1 C10 1.549(4)
C1 H1A 0.97
C1 H1B 0.97
C2 C3 1.511(5)
C2 H2A 0.97
C2 H2B 0.97
C3 O3A 1.461(4)
C3 C4 1.512(5)
C3 H3 0.98
C4 C5 1.539(4)
C4 H4A 0.97
C4 H4B 0.97
C5 O5 1.436(3)
C5 C6 1.541(4)
C5 C10 1.561(4)
C6 N6 1.461(4)
C6 C7 1.523(4)
C6 H6 0.98
C7 C8 1.528(4)
C7 H7A 0.97
C7 H7B 0.97
C8 C14 1.527(4)
C8 C9 1.540(3)
C8 H8 0.98
C9 C11 1.543(4)
C9 C10 1.551(4)
C9 H9 0.98
C10 C19 1.535(4)
C11 C12 1.532(4)
C11 H11A 0.97
C11 H11B 0.97
C12 C13 1.526(4)
C12 H12A 0.97
C12 H12B 0.97
C13 C18 1.537(4)
C13 C14 1.541(3)
C13 C17 1.554(4)
C14 C15 1.513(4)
C14 H14 0.98
C15 C16 1.542(4)
C15 H15A 0.97
C15 H15B 0.97
C16 C17 1.547(4)
C16 H16A 0.97
C16 H16B 0.97
C17 C20 1.536(4)
C17 H17 0.98
C18 H18A 0.96
C18 H18B 0.96
C18 H18C 0.96
C19 H19A 0.96
C19 H19B 0.96
C19 H19C 0.96
C20 C21 1.509(5)
C20 C22 1.537(4)
C20 H20 0.98
C21 H21A 0.96
C21 H21B 0.96
C21 H21C 0.96
C22 C23 1.523(4)
C22 H22A 0.97
C22 H22B 0.97
C23 C24 1.523(5)
C23 H23A 0.97
C23 H23B 0.97
C24 C25 1.532(4)
C24 H24A 0.97
C24 H24B 0.97
C25 C27 1.522(6)
C25 C26 1.522(6)
C25 H25 0.98
C26 H26A 0.96
C26 H26B 0.96
C26 H26C 0.96
C27 H27A 0.96
C27 H27B 0.96
C27 H27C 0.96
O3A C3A 1.312(5)
C3A O3B 1.190(7)
C3A C3B 1.485(7)
C3B H3BA 0.96
C3B H3BB 0.96
C3B H3BC 0.96
O5 H5A 0.82
N6 C6A 1.341(4)
N6 H6A 0.86
O6 C6A 1.228(4)
C6A C6B 1.488(5)
C6B H6BA 0.96
C6B H6BB 0.96
C6B H6BC 0.96

loop_
_geom_hbond_atom_site_label_D
_geom_hbond_atom_site_label_H
_geom_hbond_atom_site_label_A
_geom_hbond_site_symmetry_A
_geom_hbond_distance_DH
_geom_hbond_distance_HA
_geom_hbond_distance_DA
_geom_hbond_angle_DHA
O5 H5A O6 2_756 0.82 1.99 2.804(3) 172

loop_
_geom_torsion_atom_site_label_1
_geom_torsion_atom_site_label_2
_geom_torsion_atom_site_label_3
_geom_torsion_atom_site_label_4
_geom_torsion
C10 C1 C2 C3 -55.8(4)
C1 C2 C3 O3A 172.3(3)
C1 C2 C3 C4 52.9(4)
O3A C3 C4 C5 -171.2(2)
C2 C3 C4 C5 -54.3(4)
C3 C4 C5 O5 -56.5(3)
C3 C4 C5 C6 -172.9(2)
C3 C4 C5 C10 58.5(3)
O5 C5 C6 N6 -172.7(2)
C4 C5 C6 N6 -55.2(3)
C10 C5 C6 N6 72.6(3)
O5 C5 C6 C7 59.5(3)
C4 C5 C6 C7 176.9(2)
C10 C5 C6 C7 -55.3(3)
N6 C6 C7 C8 -76.5(3)
C5 C6 C7 C8 51.8(3)
C6 C7 C8 C14 -172.1(2)
C6 C7 C8 C9 -51.4(3)
C14 C8 C9 C11 -56.4(3)
C7 C8 C9 C11 -178.5(2)
C14 C8 C9 C10 175.5(2)
C7 C8 C9 C10 53.4(3)
C2 C1 C10 C19 -66.1(3)
C2 C1 C10 C9 173.3(3)
C2 C1 C10 C5 56.5(3)
C8 C9 C10 C19 70.0(3)
C11 C9 C10 C19 -55.8(3)
C8 C9 C10 C1 -170.2(2)
C11 C9 C10 C1 63.9(3)
C8 C9 C10 C5 -54.6(3)
C11 C9 C10 C5 179.5(2)
O5 C5 C10 C19 178.1(2)
C4 C5 C10 C19 61.3(3)
C6 C5 C10 C19 -66.4(3)
O5 C5 C10 C1 58.8(3)
C4 C5 C10 C1 -58.0(3)
C6 C5 C10 C1 174.3(2)
O5 C5 C10 C9 -59.4(3)
C4 C5 C10 C9 -176.2(2)
C6 C5 C10 C9 56.1(3)
C8 C9 C11 C12 57.1(3)
C10 C9 C11 C12 -175.3(2)
C9 C11 C12 C13 -56.5(3)
C11 C12 C13 C18 -69.1(3)
C11 C12 C13 C14 53.2(3)
C11 C12 C13 C17 164.6(2)
C7 C8 C14 C15 -52.3(3)
C9 C8 C14 C15 -175.3(2)
C7 C8 C14 C13 -177.8(2)
C9 C8 C14 C13 59.2(3)
C12 C13 C14 C15 170.2(2)
C18 C13 C14 C15 -68.7(3)
C17 C13 C14 C15 47.1(2)
C12 C13 C14 C8 -56.7(3)
C18 C13 C14 C8 64.4(3)
C17 C13 C14 C8 -179.8(2)
C8 C14 C15 C16 -166.5(2)
C13 C14 C15 C16 -36.0(3)
C14 C15 C16 C17 10.6(3)
C15 C16 C17 C20 149.3(2)
C15 C16 C17 C13 18.2(3)
C12 C13 C17 C20 78.9(3)
C18 C13 C17 C20 -47.6(3)
C14 C13 C17 C20 -165.5(2)
C12 C13 C17 C16 -154.7(2)
C18 C13 C17 C16 78.8(3)
C14 C13 C17 C16 -39.0(2)
C16 C17 C20 C21 -178.0(3)
C13 C17 C20 C21 -56.0(4)
C16 C17 C20 C22 56.9(3)
C13 C17 C20 C22 179.0(2)
C21 C20 C22 C23 57.8(4)
C17 C20 C22 C23 -176.2(2)
C20 C22 C23 C24 167.7(3)
C22 C23 C24 C25 -178.6(3)
C23 C24 C25 C27 167.7(4)
C23 C24 C25 C26 -68.1(4)
C2 C3 O3A C3A 152.4(5)
C4 C3 O3A C3A -87.0(5)
C3 O3A C3A O3B 7.4(10)
C3 O3A C3A C3B -175.4(5)
C7 C6 N6 C6A -98.2(3)
C5 C6 N6 C6A 135.0(3)
C6 N6 C6A O6 0.7(5)
C6 N6 C6A C6B 180.0(3)
C19 C10 C13 C18 6.3(2)

loop_
_cod_related_entry_id
_cod_related_entry_database
_cod_related_entry_code
1 ChemSpider 24741081
